data_4065230
loop_
_publ_author_name
'Hoyte, Sarah A.'
'Spencer, John L.'

_publ_section_title
;
 Mono- and Diphosphine Platinum(0) Complexes of Methylenecyclopropane,
 Bicyclopropylidene, and Allylidenecyclopropane
;
_journal_issue 20
_journal_name_full Organometallics
_journal_page_first 5415
_journal_paper_doi 10.1021/om200630z
_journal_volume 30
_journal_year 2011
_chemical_formula_moiety 'C26 H27 P Pt'
_chemical_formula_sum 'C26 H27 P Pt'
_chemical_formula_weight 565.54
_chemical_name_systematic
;
 ? 
;
_space_group_crystal_system triclinic
_space_group_IT_number 2
_space_group_name_Hall '-P 1'
_space_group_name_H-M_alt 'P -1'
_symmetry_space_group_name_Hall '-P 1'
_symmetry_space_group_name_H-M 'P -1'
_atom_sites_solution_hydrogens geom
_atom_sites_solution_primary direct
_atom_sites_solution_secondary difmap
_audit_creation_date 2011-07-13
_audit_creation_method
;
  Olex2 1.1
  (compiled 2011.02.15 svn.r1672, GUI svn.r3494)
;
_cell_angle_alpha 66.647(2)
_cell_angle_beta 71.772(2)
_cell_angle_gamma 70.542(2)
_cell_formula_units_Z 2
_cell_length_a 10.4179(4)
_cell_length_b 10.7385(4)
_cell_length_c 11.3770(4)
_cell_measurement_reflns_used 9646
_cell_measurement_temperature 296.15
_cell_measurement_theta_max 34.81
_cell_measurement_theta_min 2.51
_cell_volume 1077.48(7)
_computing_data_reduction 'SAINT v7.53A (Bruker, 2008)'
_computing_molecular_graphics
;
O. V. Dolomanov, L. J. Bourhis, R. J. Gildea, J. A. K. Howard and H. Puschmann,
OLEX2: a complete structure solution, refinement and analysis program.
J. Appl. Cryst. (2009). 42, 339-341.
;
_computing_publication_material
;
O. V. Dolomanov, L. J. Bourhis, R. J. Gildea, J. A. K. Howard and H. Puschmann,
OLEX2: a complete structure solution, refinement and analysis program.
J. Appl. Cryst. (2009). 42, 339-341.
;
_computing_structure_refinement 'SHELXL-97 (Sheldrick, 1997)'
_computing_structure_solution 'A short history of SHELX (Sheldrick, 2007)'
_diffrn_ambient_temperature 296.15
_diffrn_measured_fraction_theta_full 0.943
_diffrn_measured_fraction_theta_max 0.749
_diffrn_measurement_device_type 'Bruker APEX-II CCD'
_diffrn_measurement_method '\f and \w scans'
_diffrn_radiation_monochromator graphite
_diffrn_radiation_type MoK\a
_diffrn_radiation_wavelength 0.71073
_diffrn_reflns_av_R_equivalents 0.0523
_diffrn_reflns_av_unetI/netI 0.2064
_diffrn_reflns_limit_h_max 15
_diffrn_reflns_limit_h_min -15
_diffrn_reflns_limit_k_max 16
_diffrn_reflns_limit_k_min -17
_diffrn_reflns_limit_l_max 16
_diffrn_reflns_limit_l_min -17
_diffrn_reflns_number 22636
_diffrn_reflns_theta_full 25.00
_diffrn_reflns_theta_max 34.96
_diffrn_reflns_theta_min 1.99
_diffrn_source 'fine-focus sealed tube'
_diffrn_source_current 30.0
_diffrn_source_power 1.35
_diffrn_source_voltage 45.0
_diffrn_standards_number 0
_exptl_absorpt_coefficient_mu 6.594
_exptl_absorpt_correction_T_max 0.7468
_exptl_absorpt_correction_T_min 0.4836
_exptl_absorpt_correction_type multi-scan
_exptl_absorpt_process_details
;
 SADABS-2008/1 (Bruker,2008) was used for absorption correction.
 R(int) was 0.1071 before and 0.0427 after correction.
 The Ratio of minimum to maximum transmission is 0.64756293519.
 The \l/2 correction factor is 0.0015
;
_exptl_crystal_colour colourless
_exptl_crystal_colour_primary colourless
_exptl_crystal_density_diffrn 1.743
_exptl_crystal_density_meas ?
_exptl_crystal_density_method 'not measured'
_exptl_crystal_description block
_exptl_crystal_F_000 552
_exptl_crystal_size_max 0.43
_exptl_crystal_size_mid 0.42
_exptl_crystal_size_min 0.14
_refine_diff_density_max 3.511
_refine_diff_density_min -4.653
_refine_diff_density_rms 0.394
_refine_ls_extinction_method none
_refine_ls_goodness_of_fit_ref 1.198
_refine_ls_hydrogen_treatment constr
_refine_ls_matrix_type full
_refine_ls_number_parameters 253
_refine_ls_number_reflns 7094
_refine_ls_number_restraints 0
_refine_ls_restrained_S_all 1.198
_refine_ls_R_factor_all 0.1098
_refine_ls_R_factor_gt 0.0250
_refine_ls_shift/su_max 0.002
_refine_ls_shift/su_mean 0.000
_refine_ls_structure_factor_coef Fsqd
_refine_ls_weighting_details 'calc w=1/[\s^2^(Fo^2^)+(0.0589P)^2^+0.0596P] where P=(Fo^2^+2Fc^2^)/3'
_refine_ls_weighting_scheme calc
_refine_ls_wR_factor_gt 0.0601
_refine_ls_wR_factor_ref 0.0977
_reflns_number_gt 5894
_reflns_number_total 7094
_reflns_threshold_expression >2sigma(I)
_cod_data_source_file om200630z_si_003.cif
_cod_data_source_block sahb
_cod_depositor_comments
;
The following automatic conversions were performed:
'_atom_site_symetry_multiplicity' tag replaced with
'_atom_site_symmetry_multiplicity'.

Automatic conversion script
Id: cif_correct_tags 1440 2010-10-19 06:21:57Z saulius 

The following automatic conversions were performed:

'_exptl_crystal_density_meas' value 'not measured' was changed to '?'
- the value is perceived as not measured.

Automatic conversion script
Id: cif_fix_values 3008 2015-01-20 13:52:24Z robertas 
;
_cod_database_code 4065230

loop_
_space_group_symop_id
_space_group_symop_operation_xyz
1 'x, y, z'
2 '-x, -y, -z'

loop_
_atom_site_label
_atom_site_type_symbol
_atom_site_fract_x
_atom_site_fract_y
_atom_site_fract_z
_atom_site_U_iso_or_equiv
_atom_site_adp_type
_atom_site_occupancy
_atom_site_symmetry_multiplicity
_atom_site_calc_flag
_atom_site_refinement_flags
P1 P 1.06082(10) 0.68850(9) 0.66097(8) 0.01429(16) Uani 1 1 d .
Pt1 Pt 0.823920(13) 0.712267(12) 0.708632(11) 0.01582(5) Uani 1 1 d .
C9 C 1.1144(4) 0.7592(4) 0.7550(3) 0.0162(6) Uani 1 1 d .
C1 C 0.8180(5) 0.7090(6) 0.8982(4) 0.0265(8) Uani 1 1 d .
H1A H 0.8609 0.6211 0.9566 0.032 Uiso 1 1 calc R
H1B H 0.8346 0.7902 0.9034 0.032 Uiso 1 1 calc R
C5 C 0.8104(6) 0.7211(6) 0.5224(4) 0.0307(10) Uani 1 1 d .
H5A H 0.8195 0.8072 0.4507 0.037 Uiso 1 1 calc R
H5B H 0.8564 0.6375 0.4980 0.037 Uiso 1 1 calc R
C21 C 1.1586(4) 0.5065(4) 0.7028(4) 0.0192(7) Uani 1 1 d .
C10 C 1.0639(4) 0.9022(4) 0.7386(4) 0.0204(7) Uani 1 1 d .
H10 H 1.0109 0.9596 0.6759 0.024 Uiso 1 1 calc R
C2 C 0.6833(5) 0.7217(4) 0.8847(4) 0.0226(7) Uani 1 1 d .
C14 C 1.1883(4) 0.6744(4) 0.8535(4) 0.0199(7) Uani 1 1 d .
H14 H 1.2207 0.5791 0.8667 0.024 Uiso 1 1 calc R
C15 C 1.1513(4) 0.7615(4) 0.4922(3) 0.0202(7) Uani 1 1 d .
C12 C 1.1663(5) 0.8722(5) 0.9139(4) 0.0281(9) Uani 1 1 d .
H12 H 1.1832 0.9097 0.9671 0.034 Uiso 1 1 calc R
C16 C 1.2202(4) 0.8667(4) 0.4521(4) 0.0237(7) Uani 1 1 d .
H16 H 1.2235 0.9029 0.5127 0.028 Uiso 1 1 calc R
C26 C 1.0877(5) 0.4026(4) 0.7865(4) 0.0252(8) Uani 1 1 d .
H26 H 0.9917 0.4258 0.8159 0.030 Uiso 1 1 calc R
C20 C 1.1498(5) 0.7071(5) 0.4002(4) 0.0274(8) Uani 1 1 d .
H20 H 1.1037 0.6368 0.4257 0.033 Uiso 1 1 calc R
C13 C 1.2140(5) 0.7310(5) 0.9320(4) 0.0251(8) Uani 1 1 d .
H13 H 1.2637 0.6733 0.9972 0.030 Uiso 1 1 calc R
C11 C 1.0928(5) 0.9582(4) 0.8158(4) 0.0263(8) Uani 1 1 d .
H11 H 1.0628 1.0538 0.8017 0.032 Uiso 1 1 calc R
C25 C 1.1634(7) 0.2631(5) 0.8253(5) 0.0366(13) Uani 1 1 d .
H25 H 1.1174 0.1934 0.8813 0.044 Uiso 1 1 calc R
C4 C 0.5675(5) 0.6564(5) 0.9673(5) 0.0304(9) Uani 1 1 d .
H4A H 0.5675 0.6095 1.0598 0.036 Uiso 1 1 calc R
H4B H 0.5287 0.6147 0.9290 0.036 Uiso 1 1 calc R
C22 C 1.3025(5) 0.4703(4) 0.6599(4) 0.0280(8) Uani 1 1 d .
H22 H 1.3505 0.5387 0.6051 0.034 Uiso 1 1 calc R
C3 C 0.5464(5) 0.8155(5) 0.9146(5) 0.0297(9) Uani 1 1 d .
H3A H 0.4952 0.8680 0.8449 0.036 Uiso 1 1 calc R
H3B H 0.5340 0.8629 0.9757 0.036 Uiso 1 1 calc R
C6 C 0.6794(5) 0.7217(6) 0.6109(5) 0.0326(10) Uani 1 1 d .
C17 C 1.2843(5) 0.9183(5) 0.3211(5) 0.0328(10) Uani 1 1 d .
H17 H 1.3292 0.9897 0.2947 0.039 Uiso 1 1 calc R
C18 C 1.2819(5) 0.8649(6) 0.2313(4) 0.0370(11) Uani 1 1 d .
H18 H 1.3238 0.9010 0.1439 0.044 Uiso 1 1 calc R
C19 C 1.2174(6) 0.7575(6) 0.2695(4) 0.0367(11) Uani 1 1 d .
H19 H 1.2189 0.7189 0.2088 0.044 Uiso 1 1 calc R
C24 C 1.3052(7) 0.2287(5) 0.7810(6) 0.0420(14) Uani 1 1 d .
H24 H 1.3546 0.1359 0.8062 0.050 Uiso 1 1 calc R
C23 C 1.3735(6) 0.3307(5) 0.7002(5) 0.0380(12) Uani 1 1 d .
H23 H 1.4695 0.3063 0.6715 0.046 Uiso 1 1 calc R
C8 C 0.5755(7) 0.6393(10) 0.6481(7) 0.062(2) Uani 1 1 d .
H8A H 0.5472 0.5889 0.7401 0.074 Uiso 1 1 calc R
H8B H 0.5781 0.5940 0.5883 0.074 Uiso 1 1 calc R
C7 C 0.5339(7) 0.7976(9) 0.6042(7) 0.064(2) Uani 1 1 d .
H7A H 0.5115 0.8470 0.5183 0.076 Uiso 1 1 calc R
H7B H 0.4806 0.8418 0.6700 0.076 Uiso 1 1 calc R

loop_
_atom_site_aniso_label
_atom_site_aniso_U_11
_atom_site_aniso_U_22
_atom_site_aniso_U_33
_atom_site_aniso_U_23
_atom_site_aniso_U_13
_atom_site_aniso_U_12
P1 0.0145(4) 0.0136(3) 0.0145(3) -0.0041(3) -0.0035(3) -0.0032(3)
Pt1 0.01509(8) 0.01689(7) 0.01645(7) -0.00501(5) -0.00362(5) -0.00526(5)
C9 0.0162(16) 0.0177(14) 0.0165(13) -0.0057(12) -0.0061(13) -0.0035(12)
C1 0.0199(19) 0.044(2) 0.0168(15) -0.0104(16) 0.0024(14) -0.0147(18)
C5 0.030(2) 0.048(3) 0.0219(17) -0.0134(18) -0.0055(17) -0.016(2)
C21 0.0258(19) 0.0148(14) 0.0197(14) -0.0062(12) -0.0104(14) -0.0021(13)
C10 0.0213(18) 0.0173(14) 0.0238(15) -0.0080(13) -0.0080(15) -0.0017(13)
C2 0.0222(19) 0.0263(17) 0.0184(14) -0.0068(13) 0.0018(14) -0.0110(15)
C14 0.0191(17) 0.0204(15) 0.0201(14) -0.0065(13) -0.0076(14) -0.0016(13)
C15 0.0200(18) 0.0199(15) 0.0149(13) -0.0013(12) -0.0056(13) -0.0010(13)
C12 0.027(2) 0.036(2) 0.0314(19) -0.0169(18) -0.0098(18) -0.0098(18)
C16 0.0193(18) 0.0193(15) 0.0252(16) -0.0032(14) -0.0025(15) -0.0027(14)
C26 0.040(3) 0.0161(15) 0.0242(16) -0.0052(13) -0.0138(18) -0.0080(16)
C20 0.024(2) 0.035(2) 0.0226(17) -0.0130(16) -0.0027(16) -0.0038(17)
C13 0.024(2) 0.0329(19) 0.0210(15) -0.0116(15) -0.0089(15) -0.0032(16)
C11 0.029(2) 0.0221(17) 0.034(2) -0.0136(16) -0.0115(18) -0.0039(16)
C25 0.067(4) 0.0174(16) 0.032(2) -0.0043(16) -0.025(3) -0.009(2)
C4 0.024(2) 0.031(2) 0.0286(19) -0.0013(17) 0.0006(17) -0.0135(18)
C22 0.024(2) 0.0260(18) 0.0308(19) -0.0105(16) -0.0092(17) 0.0023(16)
C3 0.022(2) 0.031(2) 0.0302(19) -0.0111(17) 0.0060(16) -0.0089(17)
C6 0.026(2) 0.051(3) 0.0298(19) -0.016(2) -0.0087(18) -0.014(2)
C17 0.024(2) 0.0278(19) 0.0290(19) 0.0054(17) -0.0029(17) -0.0044(17)
C18 0.020(2) 0.049(3) 0.0172(16) -0.0001(17) 0.0036(15) 0.001(2)
C19 0.031(2) 0.053(3) 0.0197(16) -0.0137(19) -0.0030(17) -0.002(2)
C24 0.064(4) 0.0180(18) 0.048(3) -0.0130(19) -0.036(3) 0.012(2)
C23 0.036(3) 0.033(2) 0.040(2) -0.018(2) -0.016(2) 0.014(2)
C8 0.042(4) 0.124(7) 0.049(3) -0.042(4) 0.002(3) -0.049(4)
C7 0.028(3) 0.119(6) 0.056(4) -0.044(4) -0.021(3) -0.003(4)

loop_
_atom_type_symbol
_atom_type_description
_atom_type_scat_dispersion_real
_atom_type_scat_dispersion_imag
_atom_type_scat_source
C C 0.0033 0.0016 'International Tables Vol C Tables 4.2.6.8 and 6.1.1.4'
H H 0.0000 0.0000 'International Tables Vol C Tables 4.2.6.8 and 6.1.1.4'
P P 0.1023 0.0942 'International Tables Vol C Tables 4.2.6.8 and 6.1.1.4'
Pt Pt -1.7033 8.3905 'International Tables Vol C Tables 4.2.6.8 and 6.1.1.4'

loop_
_geom_angle_atom_site_label_1
_geom_angle_atom_site_label_2
_geom_angle_atom_site_label_3
_geom_angle
C9 P1 Pt1 112.96(13)
C9 P1 C15 104.09(18)
C21 P1 Pt1 112.82(14)
C21 P1 C9 103.46(16)
C21 P1 C15 101.54(19)
C15 P1 Pt1 120.10(12)
C1 Pt1 P1 88.51(13)
C1 Pt1 C5 174.94(17)
C5 Pt1 P1 96.46(14)
C2 Pt1 P1 127.65(11)
C2 Pt1 C1 39.14(16)
C2 Pt1 C5 135.90(18)
C6 Pt1 P1 135.61(15)
C6 Pt1 C1 135.80(19)
C6 Pt1 C5 39.3(2)
C6 Pt1 C2 96.68(18)
C10 C9 P1 118.3(2)
C14 C9 P1 122.5(3)
C14 C9 C10 118.7(3)
C2 C1 Pt1 69.4(2)
C6 C5 Pt1 68.9(2)
C26 C21 P1 118.7(3)
C22 C21 P1 121.3(3)
C22 C21 C26 119.9(4)
C11 C10 C9 120.2(3)
C1 C2 Pt1 71.5(2)
C1 C2 C4 134.8(4)
C1 C2 C3 133.2(4)
C4 C2 Pt1 134.9(3)
C4 C2 C3 62.7(3)
C3 C2 Pt1 132.7(3)
C13 C14 C9 120.6(4)
C16 C15 P1 123.7(3)
C16 C15 C20 119.0(4)
C20 C15 P1 117.3(3)
C13 C12 C11 119.6(4)
C15 C16 C17 120.1(4)
C21 C26 C25 119.1(5)
C15 C20 C19 120.4(4)
C12 C13 C14 120.4(3)
C10 C11 C12 120.4(4)
C24 C25 C26 120.4(5)
C2 C4 C3 58.8(3)
C23 C22 C21 119.2(5)
C2 C3 C4 58.5(3)
C5 C6 Pt1 71.8(2)
C5 C6 C8 132.7(5)
C5 C6 C7 136.0(5)
C8 C6 Pt1 131.8(4)
C7 C6 Pt1 135.4(4)
C7 C6 C8 61.8(5)
C18 C17 C16 120.6(5)
C17 C18 C19 120.3(4)
C18 C19 C20 119.6(5)
C23 C24 C25 120.1(4)
C24 C23 C22 121.4(5)
C6 C8 C7 58.8(4)
C6 C7 C8 59.3(4)

loop_
_geom_bond_atom_site_label_1
_geom_bond_atom_site_label_2
_geom_bond_distance
P1 Pt1 2.3028(10)
P1 C9 1.825(4)
P1 C21 1.823(4)
P1 C15 1.832(4)
Pt1 C1 2.124(4)
Pt1 C5 2.130(4)
Pt1 C2 2.096(4)
Pt1 C6 2.091(4)
C9 C10 1.402(5)
C9 C14 1.394(4)
C1 C2 1.414(6)
C5 C6 1.420(7)
C21 C26 1.402(6)
C21 C22 1.393(6)
C10 C11 1.388(5)
C2 C4 1.470(6)
C2 C3 1.475(7)
C14 C13 1.388(5)
C15 C16 1.388(6)
C15 C20 1.392(6)
C12 C13 1.380(6)
C12 C11 1.390(6)
C16 C17 1.394(6)
C26 C25 1.402(6)
C20 C19 1.400(6)
C25 C24 1.375(9)
C4 C3 1.532(6)
C22 C23 1.391(6)
C6 C8 1.479(8)
C6 C7 1.472(8)
C17 C18 1.366(8)
C18 C19 1.380(8)
C24 C23 1.365(8)
C8 C7 1.516(11)
